data_4024969
loop_
_publ_author_name
'Rui M. A. Pinto'
'Jorge A. R. Salvador'
'Christophe Le Roux'
'Jos\'e A. Paix\~ao'

_publ_section_title
;
Bismuth(III) Triflate-Catalyzed Direct Conversion of Corticosteroids into
Highly Functionalized 17-Ketosteroids by Cleavage of
the C17-Dihydroxyacetone Side Chain
;
_journal_name_full 'Journal of Organic Chemistry'
_journal_page_first 8488
_journal_page_last 8491
_journal_paper_doi 10.1021/jo9018478
_journal_volume 74
_journal_year 2009
_chemical_absolute_configuration syn
_chemical_formula_moiety 'C20 H24 O3'
_chemical_formula_sum 'C20 H24 O3'
_chemical_formula_weight 312.39
_chemical_name_systematic
; 
 9\b,11\b-epoxy-16\b-methylandrost-1,4-diene-3,17-dione
;
_space_group_IT_number 1
_symmetry_cell_setting triclinic
_symmetry_space_group_name_Hall 'P 1'
_symmetry_space_group_name_H-M 'P 1'
_atom_sites_solution_hydrogens geom
_atom_sites_solution_primary direct
_atom_sites_solution_secondary difmap
_audit_creation_method SHELXL-97
_cell_angle_alpha 81.061(2)
_cell_angle_beta 75.932(2)
_cell_angle_gamma 89.738(2)
_cell_formula_units_Z 2
_cell_length_a 7.8454(2)
_cell_length_b 9.7552(3)
_cell_length_c 11.3075(3)
_cell_measurement_reflns_used 4834
_cell_measurement_temperature 293(2)
_cell_measurement_theta_max 27.8779
_cell_measurement_theta_min 2.5169
_cell_volume 828.75(4)
_computing_cell_refinement 'SAINT (Bruker, 2003)'
_computing_data_collection 'SMART (Bruker, 2003)'
_computing_data_reduction SAINT
_computing_molecular_graphics 'PLATON (Spek, 2003)'
_computing_publication_material 'SHELXL-97 (Sheldrick, 2008)'
_computing_structure_refinement 'SHELXL-97 (Sheldrick, 2008)'
_computing_structure_solution 'SHELXS-97 (Sheldrick, 2008)'
_diffrn_ambient_temperature 293(2)
_diffrn_measured_fraction_theta_full 0.992
_diffrn_measured_fraction_theta_max 0.992
_diffrn_measurement_device_type 'Bruker APEX-II CCD area-detector'
_diffrn_measurement_method '\f and \w scans'
_diffrn_radiation_monochromator graphite
_diffrn_radiation_source 'fine-focus sealed tube'
_diffrn_radiation_type MoK\a
_diffrn_radiation_wavelength 0.71073
_diffrn_reflns_av_R_equivalents 0.0378
_diffrn_reflns_av_sigmaI/netI 0.0408
_diffrn_reflns_limit_h_max 10
_diffrn_reflns_limit_h_min -10
_diffrn_reflns_limit_k_max 12
_diffrn_reflns_limit_k_min -12
_diffrn_reflns_limit_l_max 14
_diffrn_reflns_limit_l_min -14
_diffrn_reflns_number 16806
_diffrn_reflns_theta_full 27.99
_diffrn_reflns_theta_max 27.99
_diffrn_reflns_theta_min 1.88
_exptl_absorpt_coefficient_mu 0.083
_exptl_absorpt_correction_T_max 0.99
_exptl_absorpt_correction_T_min 0.953
_exptl_absorpt_correction_type multi-scan
_exptl_absorpt_process_details '(SADABS;  Sheldrick, 2000)'
_exptl_crystal_colour 'clear colourless'
_exptl_crystal_density_diffrn 1.252
_exptl_crystal_density_method 'not measured'
_exptl_crystal_description block
_exptl_crystal_F_000 336
_exptl_crystal_size_max 0.22
_exptl_crystal_size_mid 0.18
_exptl_crystal_size_min 0.15
_refine_diff_density_max 0.395
_refine_diff_density_min -0.261
_refine_diff_density_rms 0.042
_refine_ls_abs_structure_details 'Flack H D (1983), Acta Cryst. A39, 876-881'
_refine_ls_abs_structure_Flack -0.8(18)
_refine_ls_extinction_method none
_refine_ls_goodness_of_fit_ref 1.109
_refine_ls_hydrogen_treatment riding
_refine_ls_matrix_type full
_refine_ls_number_parameters 421
_refine_ls_number_reflns 3969
_refine_ls_number_restraints 4
_refine_ls_restrained_S_all 1.111
_refine_ls_R_factor_all 0.0864
_refine_ls_R_factor_gt 0.0668
_refine_ls_shift/su_max 0.000
_refine_ls_shift/su_mean 0.000
_refine_ls_structure_factor_coef Fsqd
_refine_ls_weighting_details 'calc w=1/[\s^2^(Fo^2^)+(0.0635P)^2^+0.2168P] where P=(Fo^2^+2Fc^2^)/3'
_refine_ls_weighting_scheme calc
_refine_ls_wR_factor_gt 0.1395
_refine_ls_wR_factor_ref 0.1493
_reflns_number_gt 3126
_reflns_number_total 3969
_reflns_threshold_expression I>2\s(I)
_cod_data_source_file jo9018478_si_003.cif
_cod_data_source_block rpc32
_cod_database_code 4024969

loop_
_symmetry_equiv_pos_as_xyz
'x, y, z'

loop_
_atom_site_label
_atom_site_type_symbol
_atom_site_fract_x
_atom_site_fract_y
_atom_site_fract_z
_atom_site_U_iso_or_equiv
_atom_site_adp_type
_atom_site_occupancy
_atom_site_symmetry_multiplicity
_atom_site_calc_flag
_atom_site_refinement_flags
_atom_site_disorder_assembly
_atom_site_disorder_group
O3A O -0.0733(5) 0.1427(4) 0.1964(3) 0.0720(10) Uani 1 1 d . . .
O9A O -0.1017(3) 0.6365(3) 0.4893(3) 0.0433(7) Uani 1 1 d . . .
O17A O 0.4020(4) 1.0025(4) 0.3117(4) 0.0655(9) Uani 1 1 d . . .
C1A C -0.1909(5) 0.4077(4) 0.3772(4) 0.0431(9) Uani 1 1 d . . .
H1A H -0.2696 0.4794 0.3838 0.052 Uiso 1 1 calc R . .
C2A C -0.1977(6) 0.3245(5) 0.2961(4) 0.0488(10) Uani 1 1 d . . .
H2A H -0.2848 0.3356 0.2528 0.059 Uiso 1 1 calc R . .
C3A C -0.0727(6) 0.2174(5) 0.2738(4) 0.0473(10) Uani 1 1 d . . .
C4A C 0.0576(6) 0.2039(4) 0.3472(4) 0.0449(10) Uani 1 1 d . . .
H3A H 0.1415 0.1366 0.3339 0.054 Uiso 1 1 calc R . .
C5A C 0.0622(5) 0.2828(4) 0.4319(4) 0.0412(9) Uani 1 1 d . . .
C6A C 0.1985(7) 0.2691(5) 0.5060(5) 0.0607(13) Uani 1 1 d D . .
H4A H 0.1419 0.2418 0.5929 0.073 Uiso 1 1 calc R . .
H5A H 0.2796 0.1979 0.4802 0.073 Uiso 1 1 calc R . .
C7A C 0.2968(6) 0.4047(4) 0.4873(5) 0.0548(12) Uani 1 1 d D . .
H6A H 0.3690 0.4214 0.4033 0.066 Uiso 1 1 calc R . .
H7A H 0.3758 0.3958 0.5419 0.066 Uiso 1 1 calc R . .
C8A C 0.1871(5) 0.5331(4) 0.5091(4) 0.0377(9) Uani 1 1 d . . .
H8A H 0.1450 0.5317 0.5983 0.045 Uiso 1 1 calc R . .
C9A C 0.0273(5) 0.5357(4) 0.4526(3) 0.0339(8) Uani 1 1 d . . .
C10A C -0.0659(5) 0.3944(4) 0.4587(4) 0.0383(9) Uani 1 1 d . . .
C11A C 0.0045(5) 0.6585(4) 0.3639(4) 0.0410(9) Uani 1 1 d . . .
H9A H -0.0558 0.6403 0.3011 0.049 Uiso 1 1 calc R . .
C12A C 0.1215(6) 0.7873(4) 0.3302(4) 0.0441(10) Uani 1 1 d . . .
H10A H 0.0504 0.8682 0.3215 0.053 Uiso 1 1 calc R . .
H11A H 0.2039 0.7854 0.2512 0.053 Uiso 1 1 calc R . .
C13A C 0.2231(5) 0.8000(4) 0.4272(4) 0.0378(8) Uani 1 1 d . . .
C14A C 0.3084(5) 0.6600(4) 0.4548(4) 0.0373(9) Uani 1 1 d . . .
H12A H 0.3752 0.6411 0.3741 0.045 Uiso 1 1 calc R . .
C15A C 0.4479(6) 0.6973(5) 0.5203(4) 0.0507(11) Uani 1 1 d . . .
H13A H 0.3946 0.7096 0.6047 0.061 Uiso 1 1 calc R . .
H14A H 0.5349 0.6264 0.5206 0.061 Uiso 1 1 calc R . .
C16A C 0.5296(6) 0.8339(5) 0.4420(4) 0.0478(10) Uani 1 1 d . . .
H15A H 0.6265 0.8110 0.3759 0.057 Uiso 1 1 calc R . .
C20A C 0.6035(8) 0.9358(6) 0.5094(5) 0.0716(15) Uani 1 1 d . . .
H16A H 0.5123 0.9575 0.5768 0.107 Uiso 1 1 calc R . .
H17A H 0.6462 1.0194 0.4529 0.107 Uiso 1 1 calc R . .
H18A H 0.6983 0.8941 0.5405 0.107 Uiso 1 1 calc R . .
C17A C 0.3859(5) 0.8960(4) 0.3822(4) 0.0422(9) Uani 1 1 d . . .
C18A C 0.1130(6) 0.8531(5) 0.5428(4) 0.0500(11) Uani 1 1 d . . .
H19A H 0.1895 0.8788 0.5909 0.075 Uiso 1 1 calc R . .
H20A H 0.0310 0.7811 0.5915 0.075 Uiso 1 1 calc R . .
H21A H 0.0499 0.9326 0.5179 0.075 Uiso 1 1 calc R . .
C19A C -0.1816(7) 0.3558(6) 0.5932(4) 0.0575(12) Uani 1 1 d . . .
H22A H -0.2363 0.2656 0.6031 0.086 Uiso 1 1 calc R . .
H23A H -0.2706 0.4232 0.6087 0.086 Uiso 1 1 calc R . .
H24A H -0.1091 0.3550 0.6505 0.086 Uiso 1 1 calc R . .
O3B O 0.6602(5) -0.3599(4) 1.1987(3) 0.0731(11) Uani 1 1 d . . .
O9B O 0.6867(4) 0.2422(3) 0.9131(3) 0.0463(7) Uani 1 1 d . . .
O17B O 0.1744(5) 0.5452(4) 1.0903(4) 0.0688(10) Uani 1 1 d . . .
C1B C 0.7745(5) -0.0277(5) 1.0202(4) 0.0437(9) Uani 1 1 d . . .
H1B H 0.8540 0.0454 1.0125 0.052 Uiso 1 1 calc R . .
C2B C 0.7823(6) -0.1413(5) 1.1003(4) 0.0497(11) Uani 1 1 d . . .
H2B H 0.8710 -0.1476 1.1423 0.060 Uiso 1 1 calc R . .
C3B C 0.6554(6) -0.2548(5) 1.1232(4) 0.0484(11) Uani 1 1 d . . .
C4B C 0.5190(6) -0.2389(4) 1.0572(4) 0.0502(11) Uani 1 1 d . . .
H3B H 0.4329 -0.3091 1.0732 0.060 Uiso 1 1 calc R . .
C5B C 0.5113(6) -0.1274(5) 0.9741(5) 0.0532(12) Uani 1 1 d . . .
C6B C 0.3784(10) -0.1161(6) 0.8998(8) 0.102(3) Uani 1 1 d D . .
H4B H 0.4350 -0.1269 0.8155 0.122 Uiso 1 1 calc R . .
H5B H 0.2901 -0.1904 0.9332 0.122 Uiso 1 1 calc R . .
C7B C 0.2938(8) 0.0167(6) 0.8997(8) 0.096(2) Uani 1 1 d D . .
H6B H 0.2049 0.0103 0.9769 0.115 Uiso 1 1 calc R . .
H7B H 0.2322 0.0264 0.8343 0.115 Uiso 1 1 calc R . .
C8B C 0.4010(6) 0.1532(5) 0.8840(4) 0.0469(10) Uani 1 1 d . . .
H8B H 0.4463 0.1880 0.7958 0.056 Uiso 1 1 calc R . .
C9B C 0.5563(5) 0.1316(4) 0.9454(4) 0.0372(9) Uani 1 1 d . . .
C10B C 0.6449(5) -0.0105(4) 0.9413(4) 0.0395(9) Uani 1 1 d . . .
C11B C 0.5768(5) 0.2179(4) 1.0374(4) 0.0418(9) Uani 1 1 d . . .
H9B H 0.6334 0.1738 1.1012 0.050 Uiso 1 1 calc R . .
C12B C 0.4567(6) 0.3344(5) 1.0720(4) 0.0457(10) Uani 1 1 d . . .
H10B H 0.5261 0.4114 1.0829 0.055 Uiso 1 1 calc R . .
H11B H 0.3733 0.3026 1.1502 0.055 Uiso 1 1 calc R . .
C13B C 0.3565(5) 0.3847(4) 0.9747(4) 0.0404(9) Uani 1 1 d . . .
C14B C 0.2755(5) 0.2571(4) 0.9423(4) 0.0393(9) Uani 1 1 d . . .
H12B H 0.2074 0.2061 1.0211 0.047 Uiso 1 1 calc R . .
C15B C 0.1386(6) 0.3201(5) 0.8744(5) 0.0523(11) Uani 1 1 d . . .
H13B H 0.1943 0.3633 0.7907 0.063 Uiso 1 1 calc R . .
H14B H 0.0525 0.2502 0.8721 0.063 Uiso 1 1 calc R . .
C16B C 0.0539(6) 0.4287(5) 0.9535(5) 0.0519(11) Uani 1 1 d . . .
H15B H -0.0457 0.3823 1.0171 0.062 Uiso 1 1 calc R . .
C20B C -0.0156(8) 0.5560(6) 0.8859(6) 0.0781(17) Uani 1 1 d . . .
H16B H -0.0600 0.6188 0.9427 0.117 Uiso 1 1 calc R . .
H17B H -0.1084 0.5278 0.8521 0.117 Uiso 1 1 calc R . .
H18B H 0.0779 0.6016 0.8204 0.117 Uiso 1 1 calc R . .
C17B C 0.1924(6) 0.4646(5) 1.0183(4) 0.0461(10) Uani 1 1 d . . .
C18B C 0.4677(6) 0.4827(5) 0.8630(4) 0.0512(11) Uani 1 1 d . . .
H19B H 0.3947 0.5193 0.8094 0.077 Uiso 1 1 calc R . .
H20B H 0.5608 0.4323 0.8186 0.077 Uiso 1 1 calc R . .
H21B H 0.5171 0.5578 0.8911 0.077 Uiso 1 1 calc R . .
C19B C 0.7563(7) -0.0104(6) 0.8075(4) 0.0596(13) Uani 1 1 d . . .
H22B H 0.8061 -0.0997 0.8008 0.089 Uiso 1 1 calc R . .
H23B H 0.8490 0.0595 0.7881 0.089 Uiso 1 1 calc R . .
H24B H 0.6826 0.0093 0.7509 0.089 Uiso 1 1 calc R . .

loop_
_atom_site_aniso_label
_atom_site_aniso_U_11
_atom_site_aniso_U_22
_atom_site_aniso_U_33
_atom_site_aniso_U_23
_atom_site_aniso_U_13
_atom_site_aniso_U_12
O3A 0.088(3) 0.068(2) 0.073(2) -0.032(2) -0.032(2) 0.007(2)
O9A 0.0341(14) 0.0390(16) 0.0577(17) -0.0130(13) -0.0096(13) 0.0103(12)
O17A 0.052(2) 0.049(2) 0.088(2) 0.0024(19) -0.0102(17) -0.0044(16)
C1A 0.0311(19) 0.039(2) 0.058(2) -0.0019(19) -0.0128(18) 0.0028(17)
C2A 0.046(2) 0.048(3) 0.055(3) -0.004(2) -0.021(2) -0.005(2)
C3A 0.052(3) 0.045(3) 0.045(2) -0.004(2) -0.0118(19) -0.006(2)
C4A 0.044(2) 0.035(2) 0.054(2) -0.0053(19) -0.0097(19) 0.0058(18)
C5A 0.041(2) 0.031(2) 0.051(2) -0.0024(17) -0.0122(18) 0.0043(17)
C6A 0.066(3) 0.043(3) 0.083(3) -0.011(2) -0.039(3) 0.018(2)
C7A 0.047(3) 0.040(2) 0.088(3) -0.012(2) -0.035(2) 0.015(2)
C8A 0.040(2) 0.037(2) 0.040(2) -0.0069(17) -0.0163(17) 0.0089(17)
C9A 0.0302(19) 0.034(2) 0.0364(19) -0.0080(16) -0.0057(15) 0.0085(15)
C10A 0.035(2) 0.040(2) 0.039(2) -0.0026(17) -0.0077(16) 0.0022(17)
C11A 0.040(2) 0.041(2) 0.047(2) -0.0047(18) -0.0203(18) 0.0039(18)
C12A 0.049(2) 0.032(2) 0.052(2) 0.0022(17) -0.0187(19) 0.0067(18)
C13A 0.036(2) 0.034(2) 0.043(2) -0.0040(16) -0.0099(17) 0.0038(16)
C14A 0.0280(19) 0.043(2) 0.044(2) -0.0143(18) -0.0109(16) 0.0111(16)
C15A 0.048(3) 0.047(3) 0.065(3) -0.014(2) -0.027(2) 0.009(2)
C16A 0.037(2) 0.050(3) 0.061(3) -0.021(2) -0.0123(19) 0.0021(19)
C20A 0.067(3) 0.070(4) 0.081(4) -0.019(3) -0.021(3) -0.017(3)
C17A 0.040(2) 0.038(2) 0.045(2) -0.0106(19) -0.0015(18) 0.0002(18)
C18A 0.043(2) 0.045(2) 0.060(3) -0.013(2) -0.005(2) 0.0074(19)
C19A 0.063(3) 0.058(3) 0.044(2) 0.003(2) -0.005(2) -0.008(2)
O3B 0.090(3) 0.054(2) 0.073(2) 0.0125(18) -0.030(2) 0.0076(19)
O9B 0.0416(16) 0.0409(17) 0.0552(17) -0.0038(13) -0.0118(14) -0.0037(13)
O17B 0.058(2) 0.066(2) 0.084(2) -0.034(2) -0.0070(18) 0.0061(18)
C1B 0.036(2) 0.045(2) 0.054(2) -0.0134(19) -0.0157(18) 0.0020(18)
C2B 0.048(2) 0.053(3) 0.055(3) -0.010(2) -0.025(2) 0.011(2)
C3B 0.054(3) 0.044(3) 0.046(2) -0.008(2) -0.011(2) 0.010(2)
C4B 0.059(3) 0.033(2) 0.056(3) -0.007(2) -0.011(2) -0.009(2)
C5B 0.056(3) 0.043(3) 0.068(3) -0.004(2) -0.032(2) -0.007(2)
C6B 0.108(5) 0.064(4) 0.150(6) 0.023(4) -0.089(5) -0.028(4)
C7B 0.076(4) 0.060(3) 0.194(7) -0.057(4) -0.089(5) 0.017(3)
C8B 0.046(2) 0.047(2) 0.059(3) -0.016(2) -0.029(2) 0.008(2)
C9B 0.034(2) 0.039(2) 0.040(2) -0.0057(17) -0.0135(16) -0.0046(16)
C10B 0.043(2) 0.039(2) 0.039(2) -0.0042(17) -0.0145(17) 0.0031(18)
C11B 0.043(2) 0.040(2) 0.045(2) -0.0061(18) -0.0170(18) -0.0028(18)
C12B 0.047(2) 0.046(2) 0.048(2) -0.0152(19) -0.0141(19) -0.0023(19)
C13B 0.040(2) 0.039(2) 0.041(2) -0.0066(17) -0.0066(17) -0.0014(17)
C14B 0.036(2) 0.039(2) 0.041(2) 0.0006(17) -0.0105(17) -0.0041(17)
C15B 0.045(2) 0.049(3) 0.069(3) -0.008(2) -0.027(2) 0.002(2)
C16B 0.040(2) 0.049(3) 0.065(3) -0.005(2) -0.012(2) 0.001(2)
C20B 0.076(4) 0.072(4) 0.094(4) -0.020(3) -0.032(3) 0.034(3)
C17B 0.043(2) 0.039(2) 0.049(2) -0.005(2) 0.0012(19) -0.0034(19)
C18B 0.046(2) 0.044(3) 0.057(3) -0.003(2) -0.004(2) -0.002(2)
C19B 0.067(3) 0.057(3) 0.054(3) -0.013(2) -0.011(2) 0.018(2)

loop_
_atom_type_symbol
_atom_type_description
_atom_type_scat_dispersion_real
_atom_type_scat_dispersion_imag
_atom_type_scat_source
C C 0.0033 0.0016 'International Tables Vol C Tables 4.2.6.8 and 6.1.1.4'
H H 0.0000 0.0000 'International Tables Vol C Tables 4.2.6.8 and 6.1.1.4'
O O 0.0106 0.0060 'International Tables Vol C Tables 4.2.6.8 and 6.1.1.4'

loop_
_geom_angle_atom_site_label_1
_geom_angle_atom_site_label_2
_geom_angle_atom_site_label_3
_geom_angle
_geom_angle_site_symmetry_1
_geom_angle_site_symmetry_3
_geom_angle_publ_flag
C9A O9A C11A 61.7(2) . . ?
C2A C1A C10A 124.6(4) . . ?
C2A C1A H1A 117.7 . . ?
C10A C1A H1A 117.7 . . ?
C1A C2A C3A 121.3(4) . . ?
C1A C2A H2A 119.4 . . ?
C3A C2A H2A 119.4 . . ?
O3A C3A C2A 122.2(4) . . ?
O3A C3A C4A 121.5(4) . . ?
C2A C3A C4A 116.3(4) . . ?
C5A C4A C3A 123.2(4) . . ?
C5A C4A H3A 118.4 . . ?
C3A C4A H3A 118.4 . . ?
C4A C5A C10A 122.2(4) . . ?
C4A C5A C6A 122.8(4) . . ?
C10A C5A C6A 115.0(4) . . ?
C7A C6A C5A 109.6(4) . . ?
C7A C6A H4A 109.7 . . ?
C5A C6A H4A 109.7 . . ?
C7A C6A H5A 109.7 . . ?
C5A C6A H5A 109.7 . . ?
H4A C6A H5A 108.2 . . ?
C6A C7A C8A 117.0(4) . . ?
C6A C7A H6A 108.1 . . ?
C8A C7A H6A 108.1 . . ?
C6A C7A H7A 108.1 . . ?
C8A C7A H7A 108.1 . . ?
H6A C7A H7A 107.3 . . ?
C14A C8A C7A 107.4(3) . . ?
C14A C8A C9A 111.7(3) . . ?
C7A C8A C9A 112.0(3) . . ?
C14A C8A H8A 108.6 . . ?
C7A C8A H8A 108.6 . . ?
C9A C8A H8A 108.6 . . ?
O9A C9A C11A 59.2(2) . . ?
O9A C9A C8A 115.6(3) . . ?
C11A C9A C8A 118.9(3) . . ?
O9A C9A C10A 109.7(3) . . ?
C11A C9A C10A 121.3(3) . . ?
C8A C9A C10A 116.9(3) . . ?
C1A C10A C5A 112.3(3) . . ?
C1A C10A C9A 111.0(3) . . ?
C5A C10A C9A 112.0(3) . . ?
C1A C10A C19A 105.8(3) . . ?
C5A C10A C19A 109.1(3) . . ?
C9A C10A C19A 106.4(3) . . ?
O9A C11A C9A 59.1(2) . . ?
O9A C11A C12A 114.4(3) . . ?
C9A C11A C12A 124.3(3) . . ?
O9A C11A H9A 115.4 . . ?
C9A C11A H9A 115.4 . . ?
C12A C11A H9A 115.4 . . ?
C11A C12A C13A 111.8(3) . . ?
C11A C12A H10A 109.2 . . ?
C13A C12A H10A 109.2 . . ?
C11A C12A H11A 109.2 . . ?
C13A C12A H11A 109.2 . . ?
H10A C12A H11A 107.9 . . ?
C17A C13A C12A 114.8(3) . . ?
C17A C13A C14A 100.4(3) . . ?
C12A C13A C14A 107.7(3) . . ?
C17A C13A C18A 105.4(3) . . ?
C12A C13A C18A 113.7(3) . . ?
C14A C13A C18A 114.3(3) . . ?
C8A C14A C15A 119.8(3) . . ?
C8A C14A C13A 117.7(3) . . ?
C15A C14A C13A 102.8(3) . . ?
C8A C14A H12A 105.0 . . ?
C15A C14A H12A 105.0 . . ?
C13A C14A H12A 105.0 . . ?
C16A C15A C14A 102.8(3) . . ?
C16A C15A H13A 111.2 . . ?
C14A C15A H13A 111.2 . . ?
C16A C15A H14A 111.2 . . ?
C14A C15A H14A 111.2 . . ?
H13A C15A H14A 109.1 . . ?
C17A C16A C15A 104.7(3) . . ?
C17A C16A C20A 112.8(4) . . ?
C15A C16A C20A 116.4(4) . . ?
C17A C16A H15A 107.5 . . ?
C15A C16A H15A 107.5 . . ?
C20A C16A H15A 107.5 . . ?
C16A C20A H16A 109.5 . . ?
C16A C20A H17A 109.5 . . ?
H16A C20A H17A 109.5 . . ?
C16A C20A H18A 109.5 . . ?
H16A C20A H18A 109.5 . . ?
H17A C20A H18A 109.5 . . ?
O17A C17A C13A 126.7(4) . . ?
O17A C17A C16A 124.6(4) . . ?
C13A C17A C16A 108.7(3) . . ?
C13A C18A H19A 109.5 . . ?
C13A C18A H20A 109.5 . . ?
H19A C18A H20A 109.5 . . ?
C13A C18A H21A 109.5 . . ?
H19A C18A H21A 109.5 . . ?
H20A C18A H21A 109.5 . . ?
C10A C19A H22A 109.5 . . ?
C10A C19A H23A 109.5 . . ?
H22A C19A H23A 109.5 . . ?
C10A C19A H24A 109.5 . . ?
H22A C19A H24A 109.5 . . ?
H23A C19A H24A 109.5 . . ?
C9B O9B C11B 61.6(2) . . ?
C2B C1B C10B 123.9(4) . . ?
C2B C1B H1B 118.1 . . ?
C10B C1B H1B 118.1 . . ?
C1B C2B C3B 121.0(4) . . ?
C1B C2B H2B 119.5 . . ?
C3B C2B H2B 119.5 . . ?
O3B C3B C4B 121.2(5) . . ?
O3B C3B C2B 121.5(4) . . ?
C4B C3B C2B 117.3(4) . . ?
C5B C4B C3B 122.6(4) . . ?
C5B C4B H3B 118.7 . . ?
C3B C4B H3B 118.7 . . ?
C4B C5B C6B 122.4(5) . . ?
C4B C5B C10B 122.4(4) . . ?
C6B C5B C10B 115.0(4) . . ?
C7B C6B C5B 111.7(5) . . ?
C7B C6B H4B 109.3 . . ?
C5B C6B H4B 109.3 . . ?
C7B C6B H5B 109.3 . . ?
C5B C6B H5B 109.3 . . ?
H4B C6B H5B 107.9 . . ?
C6B C7B C8B 121.2(5) . . ?
C6B C7B H6B 107.0 . . ?
C8B C7B H6B 107.0 . . ?
C6B C7B H7B 107.0 . . ?
C8B C7B H7B 107.0 . . ?
H6B C7B H7B 106.8 . . ?
C14B C8B C9B 110.8(3) . . ?
C14B C8B C7B 107.1(4) . . ?
C9B C8B C7B 111.4(4) . . ?
C14B C8B H8B 109.2 . . ?
C9B C8B H8B 109.2 . . ?
C7B C8B H8B 109.2 . . ?
O9B C9B C11B 59.6(2) . . ?
O9B C9B C8B 115.9(3) . . ?
C11B C9B C8B 120.1(3) . . ?
O9B C9B C10B 110.4(3) . . ?
C11B C9B C10B 120.5(3) . . ?
C8B C9B C10B 116.2(3) . . ?
C5B C10B C1B 112.4(3) . . ?
C5B C10B C9B 111.3(3) . . ?
C1B C10B C9B 111.1(3) . . ?
C5B C10B C19B 108.9(4) . . ?
C1B C10B C19B 105.1(4) . . ?
C9B C10B C19B 107.7(3) . . ?
O9B C11B C9B 58.8(2) . . ?
O9B C11B C12B 114.9(3) . . ?
C9B C11B C12B 123.3(3) . . ?
O9B C11B H9B 115.7 . . ?
C9B C11B H9B 115.7 . . ?
C12B C11B H9B 115.7 . . ?
C11B C12B C13B 112.3(3) . . ?
C11B C12B H10B 109.1 . . ?
C13B C12B H10B 109.1 . . ?
C11B C12B H11B 109.1 . . ?
C13B C12B H11B 109.1 . . ?
H10B C12B H11B 107.9 . . ?
C17B C13B C12B 115.7(3) . . ?
C17B C13B C14B 100.6(3) . . ?
C12B C13B C14B 108.0(3) . . ?
C17B C13B C18B 104.4(3) . . ?
C12B C13B C18B 113.1(4) . . ?
C14B C13B C18B 114.6(3) . . ?
C8B C14B C13B 117.4(3) . . ?
C8B C14B C15B 118.6(3) . . ?
C13B C14B C15B 103.0(3) . . ?
C8B C14B H12B 105.5 . . ?
C13B C14B H12B 105.5 . . ?
C15B C14B H12B 105.5 . . ?
C16B C15B C14B 102.8(4) . . ?
C16B C15B H13B 111.2 . . ?
C14B C15B H13B 111.2 . . ?
C16B C15B H14B 111.2 . . ?
C14B C15B H14B 111.2 . . ?
H13B C15B H14B 109.1 . . ?
C17B C16B C20B 113.1(4) . . ?
C17B C16B C15B 104.8(4) . . ?
C20B C16B C15B 116.4(4) . . ?
C17B C16B H15B 107.4 . . ?
C20B C16B H15B 107.4 . . ?
C15B C16B H15B 107.4 . . ?
C16B C20B H16B 109.5 . . ?
C16B C20B H17B 109.5 . . ?
H16B C20B H17B 109.5 . . ?
C16B C20B H18B 109.5 . . ?
H16B C20B H18B 109.5 . . ?
H17B C20B H18B 109.5 . . ?
O17B C17B C13B 126.2(4) . . ?
O17B C17B C16B 125.0(4) . . ?
C13B C17B C16B 108.9(4) . . ?
C13B C18B H19B 109.5 . . ?
C13B C18B H20B 109.5 . . ?
H19B C18B H20B 109.5 . . ?
C13B C18B H21B 109.5 . . ?
H19B C18B H21B 109.5 . . ?
H20B C18B H21B 109.5 . . ?
C10B C19B H22B 109.5 . . ?
C10B C19B H23B 109.5 . . ?
H22B C19B H23B 109.5 . . ?
C10B C19B H24B 109.5 . . ?
H22B C19B H24B 109.5 . . ?
H23B C19B H24B 109.5 . . ?

loop_
_geom_bond_atom_site_label_1
_geom_bond_atom_site_label_2
_geom_bond_distance
_geom_bond_site_symmetry_2
_geom_bond_publ_flag
O3A C3A 1.224(5) . ?
O9A C9A 1.441(4) . ?
O9A C11A 1.444(5) . ?
O17A C17A 1.194(5) . ?
C1A C2A 1.327(6) . ?
C1A C10A 1.493(6) . ?
C1A H1A 0.9300 . ?
C2A C3A 1.438(6) . ?
C2A H2A 0.9300 . ?
C3A C4A 1.459(6) . ?
C4A C5A 1.326(6) . ?
C4A H3A 0.9300 . ?
C5A C10A 1.495(6) . ?
C5A C6A 1.505(6) . ?
C6A C7A 1.494(6) . ?
C6A H4A 0.9700 . ?
C6A H5A 0.9700 . ?
C7A C8A 1.534(5) . ?
C7A H6A 0.9700 . ?
C7A H7A 0.9700 . ?
C8A C14A 1.518(6) . ?
C8A C9A 1.538(5) . ?
C8A H8A 0.9800 . ?
C9A C11A 1.479(5) . ?
C9A C10A 1.547(6) . ?
C10A C19A 1.559(6) . ?
C11A C12A 1.503(6) . ?
C11A H9A 0.9800 . ?
C12A C13A 1.524(6) . ?
C12A H10A 0.9700 . ?
C12A H11A 0.9700 . ?
C13A C17A 1.522(6) . ?
C13A C14A 1.539(5) . ?
C13A C18A 1.543(6) . ?
C14A C15A 1.537(6) . ?
C14A H12A 0.9800 . ?
C15A C16A 1.528(7) . ?
C15A H13A 0.9700 . ?
C15A H14A 0.9700 . ?
C16A C17A 1.527(6) . ?
C16A C20A 1.536(7) . ?
C16A H15A 0.9800 . ?
C20A H16A 0.9600 . ?
C20A H17A 0.9600 . ?
C20A H18A 0.9600 . ?
C18A H19A 0.9600 . ?
C18A H20A 0.9600 . ?
C18A H21A 0.9600 . ?
C19A H22A 0.9600 . ?
C19A H23A 0.9600 . ?
C19A H24A 0.9600 . ?
O3B C3B 1.235(5) . ?
O9B C9B 1.432(5) . ?
O9B C11B 1.444(5) . ?
O17B C17B 1.201(6) . ?
C1B C2B 1.329(6) . ?
C1B C10B 1.500(6) . ?
C1B H1B 0.9300 . ?
C2B C3B 1.443(7) . ?
C2B H2B 0.9300 . ?
C3B C4B 1.441(7) . ?
C4B C5B 1.334(6) . ?
C4B H3B 0.9300 . ?
C5B C6B 1.484(7) . ?
C5B C10B 1.492(6) . ?
C6B C7B 1.452(7) . ?
C6B H4B 0.9700 . ?
C6B H5B 0.9700 . ?
C7B C8B 1.542(7) . ?
C7B H6B 0.9700 . ?
C7B H7B 0.9700 . ?
C8B C14B 1.521(6) . ?
C8B C9B 1.541(5) . ?
C8B H8B 0.9800 . ?
C9B C11B 1.473(5) . ?
C9B C10B 1.551(6) . ?
C10B C19B 1.552(6) . ?
C11B C12B 1.511(6) . ?
C11B H9B 0.9800 . ?
C12B C13B 1.523(6) . ?
C12B H10B 0.9700 . ?
C12B H11B 0.9700 . ?
C13B C17B 1.520(6) . ?
C13B C14B 1.534(6) . ?
C13B C18B 1.539(6) . ?
C14B C15B 1.539(6) . ?
C14B H12B 0.9800 . ?
C15B C16B 1.537(7) . ?
C15B H13B 0.9700 . ?
C15B H14B 0.9700 . ?
C16B C17B 1.520(7) . ?
C16B C20B 1.525(7) . ?
C16B H15B 0.9800 . ?
C20B H16B 0.9600 . ?
C20B H17B 0.9600 . ?
C20B H18B 0.9600 . ?
C18B H19B 0.9600 . ?
C18B H20B 0.9600 . ?
C18B H21B 0.9600 . ?
C19B H22B 0.9600 . ?
C19B H23B 0.9600 . ?
C19B H24B 0.9600 . ?

loop_
_geom_torsion_atom_site_label_1
_geom_torsion_atom_site_label_2
_geom_torsion_atom_site_label_3
_geom_torsion_atom_site_label_4
_geom_torsion
_geom_torsion_site_symmetry_1
_geom_torsion_site_symmetry_2
_geom_torsion_site_symmetry_3
_geom_torsion_site_symmetry_4
_geom_torsion_publ_flag
C10A C1A C2A C3A -4.5(7) . . . . ?
C1A C2A C3A O3A -177.5(5) . . . . ?
C1A C2A C3A C4A 1.4(6) . . . . ?
O3A C3A C4A C5A -179.9(4) . . . . ?
C2A C3A C4A C5A 1.1(6) . . . . ?
C3A C4A C5A C10A -0.6(6) . . . . ?
C3A C4A C5A C6A -179.3(4) . . . . ?
C4A C5A C6A C7A 122.2(5) . . . . ?
C10A C5A C6A C7A -56.5(5) . . . . ?
C5A C6A C7A C8A 52.5(6) . . . . ?
C6A C7A C8A C14A -166.1(4) . . . . ?
C6A C7A C8A C9A -43.3(6) . . . . ?
C11A O9A C9A C8A 109.8(4) . . . . ?
C11A O9A C9A C10A -115.4(3) . . . . ?
C14A C8A C9A O9A -71.5(4) . . . . ?
C7A C8A C9A O9A 168.1(3) . . . . ?
C14A C8A C9A C11A -4.0(5) . . . . ?
C7A C8A C9A C11A -124.4(4) . . . . ?
C14A C8A C9A C10A 157.0(3) . . . . ?
C7A C8A C9A C10A 36.6(5) . . . . ?
C2A C1A C10A C5A 4.6(6) . . . . ?
C2A C1A C10A C9A 130.8(4) . . . . ?
C2A C1A C10A C19A -114.3(5) . . . . ?
C4A C5A C10A C1A -1.9(5) . . . . ?
C6A C5A C10A C1A 176.8(4) . . . . ?
C4A C5A C10A C9A -127.6(4) . . . . ?
C6A C5A C10A C9A 51.2(5) . . . . ?
C4A C5A C10A C19A 114.9(5) . . . . ?
C6A C5A C10A C19A -66.3(5) . . . . ?
O9A C9A C10A C1A 58.5(4) . . . . ?
C11A C9A C10A C1A -6.8(5) . . . . ?
C8A C9A C10A C1A -167.4(3) . . . . ?
O9A C9A C10A C5A -175.2(3) . . . . ?
C11A C9A C10A C5A 119.5(4) . . . . ?
C8A C9A C10A C5A -41.0(4) . . . . ?
O9A C9A C10A C19A -56.1(4) . . . . ?
C11A C9A C10A C19A -121.4(4) . . . . ?
C8A C9A C10A C19A 78.1(4) . . . . ?
C9A O9A C11A C12A -116.8(4) . . . . ?
C8A C9A C11A O9A -104.2(4) . . . . ?
C10A C9A C11A O9A 95.6(3) . . . . ?
O9A C9A C11A C12A 100.0(4) . . . . ?
C8A C9A C11A C12A -4.2(6) . . . . ?
C10A C9A C11A C12A -164.4(4) . . . . ?
O9A C11A C12A C13A 47.9(5) . . . . ?
C9A C11A C12A C13A -20.1(6) . . . . ?
C11A C12A C13A C17A 160.1(3) . . . . ?
C11A C12A C13A C14A 49.2(4) . . . . ?
C11A C12A C13A C18A -78.5(4) . . . . ?
C7A C8A C14A C15A -72.7(4) . . . . ?
C9A C8A C14A C15A 164.2(3) . . . . ?
C7A C8A C14A C13A 161.2(4) . . . . ?
C9A C8A C14A C13A 38.1(5) . . . . ?
C17A C13A C14A C8A 177.2(3) . . . . ?
C12A C13A C14A C8A -62.4(4) . . . . ?
C18A C13A C14A C8A 65.0(5) . . . . ?
C17A C13A C14A C15A 43.2(4) . . . . ?
C12A C13A C14A C15A 163.5(3) . . . . ?
C18A C13A C14A C15A -69.0(4) . . . . ?
C8A C14A C15A C16A -176.2(3) . . . . ?
C13A C14A C15A C16A -43.4(4) . . . . ?
C14A C15A C16A C17A 25.6(4) . . . . ?
C14A C15A C16A C20A 150.7(4) . . . . ?
C12A C13A C17A O17A 37.1(6) . . . . ?
C14A C13A C17A O17A 152.3(4) . . . . ?
C18A C13A C17A O17A -88.8(5) . . . . ?
C12A C13A C17A C16A -142.7(4) . . . . ?
C14A C13A C17A C16A -27.6(4) . . . . ?
C18A C13A C17A C16A 91.4(4) . . . . ?
C15A C16A C17A O17A -178.4(4) . . . . ?
C20A C16A C17A O17A 54.2(6) . . . . ?
C15A C16A C17A C13A 1.4(4) . . . . ?
C20A C16A C17A C13A -126.0(4) . . . . ?
C10B C1B C2B C3B -4.3(7) . . . . ?
C1B C2B C3B O3B -179.0(5) . . . . ?
C1B C2B C3B C4B -1.0(6) . . . . ?
O3B C3B C4B C5B -179.2(5) . . . . ?
C2B C3B C4B C5B 2.7(7) . . . . ?
C3B C4B C5B C6B 175.4(6) . . . . ?
C3B C4B C5B C10B 0.8(7) . . . . ?
C4B C5B C6B C7B 132.4(7) . . . . ?
C10B C5B C6B C7B -52.7(8) . . . . ?
C5B C6B C7B C8B 43.0(10) . . . . ?
C6B C7B C8B C14B -155.7(7) . . . . ?
C6B C7B C8B C9B -34.4(9) . . . . ?
C11B O9B C9B C8B 111.1(4) . . . . ?
C11B O9B C9B C10B -114.2(3) . . . . ?
C14B C8B C9B O9B -74.6(5) . . . . ?
C7B C8B C9B O9B 166.3(4) . . . . ?
C14B C8B C9B C11B -6.2(5) . . . . ?
C7B C8B C9B C11B -125.4(5) . . . . ?
C14B C8B C9B C10B 153.4(3) . . . . ?
C7B C8B C9B C10B 34.3(6) . . . . ?
C4B C5B C10B C1B -5.5(6) . . . . ?
C6B C5B C10B C1B 179.6(5) . . . . ?
C4B C5B C10B C9B -130.8(5) . . . . ?
C6B C5B C10B C9B 54.3(6) . . . . ?
C4B C5B C10B C19B 110.6(5) . . . . ?
C6B C5B C10B C19B -64.3(6) . . . . ?
C2B C1B C10B C5B 7.3(6) . . . . ?
C2B C1B C10B C9B 132.8(4) . . . . ?
C2B C1B C10B C19B -111.0(5) . . . . ?
O9B C9B C10B C5B -179.7(3) . . . . ?
C11B C9B C10B C5B 114.4(4) . . . . ?
C8B C9B C10B C5B -45.2(5) . . . . ?
O9B C9B C10B C1B 54.2(4) . . . . ?
C11B C9B C10B C1B -11.7(5) . . . . ?
C8B C9B C10B C1B -171.2(4) . . . . ?
O9B C9B C10B C19B -60.4(4) . . . . ?
C11B C9B C10B C19B -126.3(4) . . . . ?
C8B C9B C10B C19B 74.2(5) . . . . ?
C9B O9B C11B C12B -115.2(4) . . . . ?
C8B C9B C11B O9B -104.2(4) . . . . ?
C10B C9B C11B O9B 97.1(4) . . . . ?
O9B C9B C11B C12B 101.1(4) . . . . ?
C8B C9B C11B C12B -3.2(6) . . . . ?
C10B C9B C11B C12B -161.9(4) . . . . ?
O9B C11B C12B C13B 48.2(5) . . . . ?
C9B C11B C12B C13B -19.5(6) . . . . ?
C11B C12B C13B C17B 160.4(3) . . . . ?
C11B C12B C13B C14B 48.7(5) . . . . ?
C11B C12B C13B C18B -79.2(5) . . . . ?
C9B C8B C14B C13B 40.2(5) . . . . ?
C7B C8B C14B C13B 161.8(4) . . . . ?
C9B C8B C14B C15B 165.0(4) . . . . ?
C7B C8B C14B C15B -73.3(5) . . . . ?
C17B C13B C14B C8B 175.3(3) . . . . ?
C12B C13B C14B C8B -63.1(5) . . . . ?
C18B C13B C14B C8B 64.0(5) . . . . ?
C17B C13B C14B C15B 43.0(4) . . . . ?
C12B C13B C14B C15B 164.5(3) . . . . ?
C18B C13B C14B C15B -68.4(4) . . . . ?
C8B C14B C15B C16B -174.1(4) . . . . ?
C13B C14B C15B C16B -42.5(4) . . . . ?
C14B C15B C16B C17B 24.4(5) . . . . ?
C14B C15B C16B C20B 150.1(4) . . . . ?
C12B C13B C17B O17B 37.2(6) . . . . ?
C14B C13B C17B O17B 153.2(5) . . . . ?
C18B C13B C17B O17B -87.8(5) . . . . ?
C12B C13B C17B C16B -144.0(4) . . . . ?
C14B C13B C17B C16B -28.0(4) . . . . ?
C18B C13B C17B C16B 91.0(4) . . . . ?
C20B C16B C17B O17B 53.4(7) . . . . ?
C15B C16B C17B O17B -178.9(5) . . . . ?
C20B C16B C17B C13B -125.3(4) . . . . ?
C15B C16B C17B C13B 2.4(5) . . . . ?
